data_7050523
loop_
_publ_author_name
'Mohamadou, Aminou'
'van Albada, Gerard A.'
'Kooijman, Huub'
'Wieczorek, Birgit'
'Spek, Anthony L.'
'Reedijk, Jan'

_publ_section_title
;
 The binding mode of the ambidentate ligand dicyanamide to transition
 metal ions can be tuned by bisimidazoline ligands with H-bonding donor
 property at the rear side of the ligandElectronic supplementary
 information (ESI) available: atomic displacement plot of structure 2.
 See http://www.rsc.org/suppdata/nj/b2/b212059c/
;
_journal_issue 6
_journal_name_full 'New Journal of Chemistry'
_journal_page_first 983
_journal_paper_doi 10.1039/b212059c
_journal_volume 27
_journal_year 2003
_chemical_compound_source 'see text'
_chemical_formula_moiety '(Cu 2+), (C6 H10 N4), 2(C2 N3 1-)'
_chemical_formula_sum 'C10 H10 Cu N10'
_chemical_formula_weight 333.83
_chemical_name_systematic ' ?'
_space_group_IT_number 14
_symmetry_cell_setting monoclinic
_symmetry_Int_Tables_number 14
_symmetry_space_group_name_Hall '-P 2ybc'
_symmetry_space_group_name_H-M 'P 1 21/c 1'
_atom_sites_solution_hydrogens difmap
_atom_sites_solution_primary direct
_atom_sites_solution_secondary difmap
_cell_angle_alpha 90
_cell_angle_beta 92.585(12)
_cell_angle_gamma 90
_cell_formula_units_Z 4
_cell_length_a 7.9536(10)
_cell_length_b 6.7856(10)
_cell_length_c 24.295(4)
_cell_measurement_reflns_used 210
_cell_measurement_temperature 150
_cell_measurement_theta_max 25.0
_cell_measurement_theta_min 2.0
_cell_volume 1309.9(3)
_computing_cell_refinement 'Denzo (Otwinowski & Minor, 1997)'
_computing_data_collection 'Collect (Nonius, 1998)'
_computing_data_reduction 'Denzo (Otwinowski & Minor, 1997)'
_computing_molecular_graphics 'PLATON (Spek, 2002)'
_computing_publication_material 'PLATON (Spek, 2002)'
_computing_structure_refinement 'SHELXL-97 (Sheldrick, 1997)'
_computing_structure_solution 'SHELXS86 (Sheldrick, 1986)'
_diffrn_ambient_temperature 150
_diffrn_detector_area_resol_mean 18.4
_diffrn_measured_fraction_theta_full 1.000
_diffrn_measured_fraction_theta_max 1.000
_diffrn_measurement_device_type 'Nonius Kappa CCD area detector'
_diffrn_measurement_method '\f scans and \w scans with \k offset'
_diffrn_radiation_monochromator graphite
_diffrn_radiation_probe x-ray
_diffrn_radiation_source 'Rotating Anode'
_diffrn_radiation_type MoK\a
_diffrn_radiation_wavelength 0.71073
_diffrn_reflns_av_R_equivalents 0.0532
_diffrn_reflns_av_sigmaI/netI 0.0333
_diffrn_reflns_limit_h_max 10
_diffrn_reflns_limit_h_min -10
_diffrn_reflns_limit_k_max 8
_diffrn_reflns_limit_k_min -8
_diffrn_reflns_limit_l_max 31
_diffrn_reflns_limit_l_min -31
_diffrn_reflns_number 25911
_diffrn_reflns_reduction_process
; 
?
;
_diffrn_reflns_theta_full 27.50
_diffrn_reflns_theta_max 27.50
_diffrn_reflns_theta_min 1.68
_diffrn_standards_number 0
_exptl_absorpt_coefficient_mu 1.678
_exptl_absorpt_correction_T_max 0.986
_exptl_absorpt_correction_T_min 0.875
_exptl_absorpt_correction_type multi-scan
_exptl_absorpt_process_details '(Spek, 2002)'
_exptl_crystal_colour 'turquoise        '
_exptl_crystal_density_diffrn 1.692
_exptl_crystal_density_method 'Not Measured'
_exptl_crystal_description 'plate            '
_exptl_crystal_F_000 676
_exptl_crystal_size_max 0.300
_exptl_crystal_size_mid 0.050
_exptl_crystal_size_min 0.010
_refine_diff_density_max 0.333
_refine_diff_density_min -0.349
_refine_diff_density_rms 0.064
_refine_ls_abs_structure_Flack none
_refine_ls_extinction_method 'none             '
_refine_ls_goodness_of_fit_ref 1.038
_refine_ls_hydrogen_treatment refall
_refine_ls_matrix_type full
_refine_ls_number_parameters 230
_refine_ls_number_reflns 3011
_refine_ls_number_restraints 0
_refine_ls_restrained_S_all 1.038
_refine_ls_R_factor_all 0.0390
_refine_ls_R_factor_gt 0.0273
_refine_ls_shift/su_max 0.001
_refine_ls_shift/su_mean 0.000
_refine_ls_structure_factor_coef Fsqd
_refine_ls_weighting_details 'w=1/[\s^2^(F~o~^2^)+(0.0381P)^2^+0.36P] where P=(F~o~^2^+2Fc^2^)/3'
_refine_ls_weighting_scheme calc
_refine_ls_wR_factor_gt 0.0673
_refine_ls_wR_factor_ref 0.0714
_reflns_number_gt 2481
_reflns_number_total 3011
_reflns_threshold_expression I>2\s(I)
_cod_data_source_file b212059c.txt
_cod_data_source_block 1
_cod_depositor_comments
;
The following automatic conversions were performed:
'_symmetry_cell_setting' value 'Monoclinic' changed to 'monoclinic'
according to '/home/saulius/struct/CIF-dictionaries/cif_core.dic'
dictionary named 'cif_core.dic' version 2.4.1 from
2010-06-29.

'_atom_sites_solution_hydrogens' value 'difmap ' changed to
'difmap' according to '/home/saulius/struct/CIF-dictionaries/cif_core.dic'
dictionary named 'cif_core.dic' version 2.4.1 from
2010-06-29.

'_atom_sites_solution_primary' value 'direct ' changed to
'direct' according to '/home/saulius/struct/CIF-dictionaries/cif_core.dic'
dictionary named 'cif_core.dic' version 2.4.1 from
2010-06-29.

'_atom_sites_solution_secondary' value 'difmap ' changed to
'difmap' according to '/home/saulius/struct/CIF-dictionaries/cif_core.dic'
dictionary named 'cif_core.dic' version 2.4.1 from
2010-06-29.

'_exptl_absorpt_correction_type' value 'multi-scan ' changed
to 'multi-scan' according to
'/home/saulius/struct/CIF-dictionaries/cif_core.dic' dictionary named
'cif_core.dic' version 2.4.1 from
2010-06-29.

'_refine_ls_hydrogen_treatment' value 'refall ' changed to
'refall' according to '/home/saulius/struct/CIF-dictionaries/cif_core.dic'
dictionary named 'cif_core.dic' version 2.4.1 from
2010-06-29.

'_refine_ls_weighting_scheme' value 'calc ' changed to 'calc'
according to '/home/saulius/struct/CIF-dictionaries/cif_core.dic'
dictionary named 'cif_core.dic' version 2.4.1 from 2010-06-29.

Automatic conversion script
Id: cif_fix_enum 1527 2010-12-29 10:47:43Z saulius 
;
_cod_original_sg_symbol_H-M 'P 21/c'
_cod_database_code 7050523

loop_
_symmetry_equiv_pos_as_xyz
x,y,z
-x,1/2+y,1/2-z
-x,-y,-z
x,1/2-y,1/2+z

loop_
_atom_site_aniso_label
_atom_site_aniso_U_11
_atom_site_aniso_U_22
_atom_site_aniso_U_33
_atom_site_aniso_U_23
_atom_site_aniso_U_13
_atom_site_aniso_U_12
Cu 0.0289(1) 0.0240(1) 0.0087(1) 0.0001(1) 0.0003(1) -0.0076(1)
N1 0.0377(9) 0.0480(11) 0.0153(8) -0.0047(8) -0.0016(7) -0.0182(9)
N2 0.0403(10) 0.0460(11) 0.0210(9) -0.0039(8) 0.0036(7) -0.0033(9)
N3 0.0417(10) 0.0390(10) 0.0169(8) -0.0058(8) 0.0009(7) -0.0150(8)
N4 0.0449(10) 0.0412(10) 0.0142(8) 0.0049(7) 0.0010(7) -0.0185(8)
N5 0.0393(10) 0.0368(10) 0.0157(8) 0.0039(8) 0.0007(7) -0.0106(8)
N6 0.0375(9) 0.0368(10) 0.0174(9) 0.0024(7) 0.0012(7) -0.0044(8)
N11 0.0227(7) 0.0206(7) 0.0141(7) 0.0023(6) 0.0012(6) -0.0018(6)
N12 0.0410(10) 0.0326(9) 0.0132(9) 0.0031(7) 0.0044(7) -0.0064(8)
N21 0.0218(7) 0.0200(7) 0.0138(7) -0.0008(6) 0.0001(6) -0.0028(6)
N22 0.0425(10) 0.0323(9) 0.0114(8) -0.0047(7) -0.0001(7) -0.0079(8)
C1 0.0235(9) 0.0273(10) 0.0228(10) -0.0061(8) -0.0011(7) -0.0017(8)
C2 0.0313(10) 0.0277(10) 0.0176(10) 0.0001(8) 0.0053(8) -0.0058(8)
C3 0.0285(10) 0.0295(10) 0.0169(9) -0.0019(8) -0.0001(7) -0.0037(8)
C4 0.0241(9) 0.0220(9) 0.0200(10) 0.0027(8) 0.0056(7) -0.0006(8)
C13 0.0212(9) 0.0239(9) 0.0131(9) 0.0026(7) 0.0012(7) 0.0034(7)
C14 0.0281(10) 0.0308(11) 0.0248(11) 0.0077(9) 0.0061(8) -0.0014(9)
C15 0.0287(10) 0.0238(10) 0.0265(11) 0.0046(8) 0.0024(8) -0.0066(8)
C23 0.0205(9) 0.0212(9) 0.0142(9) -0.0022(7) 0.0003(7) 0.0035(7)
C24 0.0301(10) 0.0272(10) 0.0224(10) -0.0067(8) -0.0014(8) -0.0047(9)
C25 0.0299(10) 0.0233(10) 0.0221(10) -0.0018(8) 0.0009(8) -0.0069(8)

loop_
_atom_site_label
_atom_site_type_symbol
_atom_site_thermal_displace_type
_atom_site_fract_x
_atom_site_fract_y
_atom_site_fract_z
_atom_site_occupancy
_atom_site_U_iso_or_equiv
_atom_site_calc_flag
_atom_site_refinement_flags
Cu Cu Uani 0.25914(3) 0.01252(3) 0.31344(1) 1.000 0.0206(1) . .
N1 N Uani 0.0354(2) -0.3354(3) 0.18065(6) 1.000 0.0338(5) . .
N2 N Uani 0.0920(2) -0.2504(3) 0.08452(7) 1.000 0.0357(6) . .
N3 N Uani 0.1837(2) -0.1949(3) 0.26186(7) 1.000 0.0325(5) . .
N4 N Uani 0.4222(2) 0.3769(3) 0.17561(7) 1.000 0.0334(5) . .
N5 N Uani 0.3202(2) 0.1858(3) 0.25273(6) 1.000 0.0306(5) . .
N6 N Uani 0.3446(2) 0.3472(3) 0.07678(6) 1.000 0.0306(5) . .
N11 N Uani 0.19320(18) -0.1346(2) 0.37968(6) 1.000 0.0191(4) . .
N12 N Uani 0.1786(2) -0.1343(3) 0.47113(7) 1.000 0.0288(5) . .
N21 N Uani 0.35206(18) 0.1927(2) 0.37130(6) 1.000 0.0186(4) . .
N22 N Uani 0.4021(2) 0.2426(3) 0.46147(7) 1.000 0.0288(5) . .
C1 C Uani 0.0727(2) -0.2852(3) 0.13009(8) 1.000 0.0246(6) . .
C2 C Uani 0.1178(2) -0.2563(3) 0.22219(8) 1.000 0.0254(6) . .
C3 C Uani 0.3619(2) 0.2699(3) 0.21473(8) 1.000 0.0250(6) . .
C4 C Uani 0.3735(2) 0.3530(3) 0.12382(7) 1.000 0.0219(5) . .
C13 C Uani 0.2321(2) -0.0490(3) 0.42605(7) 1.000 0.0194(5) . .
C14 C Uani 0.0778(3) -0.3079(3) 0.45476(8) 1.000 0.0278(6) . .
C15 C Uani 0.0860(3) -0.3057(3) 0.39126(8) 1.000 0.0263(6) . .
C23 C Uani 0.3304(2) 0.1347(3) 0.42122(7) 1.000 0.0186(5) . .
C24 C Uani 0.4885(3) 0.4096(3) 0.43654(8) 1.000 0.0266(6) . .
C25 C Uani 0.4648(3) 0.3649(3) 0.37411(8) 1.000 0.0251(6) . .
H12 H Uiso 0.183(3) -0.088(4) 0.5015(11) 1.000 0.063(9) . .
H14A H Uiso -0.031(3) -0.293(3) 0.4661(9) 1.000 0.037(6) . .
H14B H Uiso 0.131(2) -0.429(3) 0.4708(8) 1.000 0.023(5) . .
H15A H Uiso -0.018(3) -0.284(3) 0.3738(9) 1.000 0.043(7) . .
H15B H Uiso 0.134(3) -0.430(3) 0.3771(9) 1.000 0.030(5) . .
H22 H Uiso 0.392(3) 0.222(3) 0.4950(9) 1.000 0.028(6) . .
H24A H Uiso 0.434(3) 0.533(3) 0.4469(9) 1.000 0.027(6) . .
H24B H Uiso 0.609(3) 0.415(3) 0.4474(8) 1.000 0.029(5) . .
H25A H Uiso 0.413(3) 0.474(3) 0.3562(9) 1.000 0.023(5) . .
H25B H Uiso 0.567(3) 0.337(3) 0.3569(9) 1.000 0.041(6) . .

loop_
_atom_type_symbol
_atom_type_description
_atom_type_scat_dispersion_real
_atom_type_scat_dispersion_imag
_atom_type_scat_source
N N 0.0061 0.0033 'International Tables Vol C Tables 4.2.6.8 and 6.1.1.4'
Cu Cu 0.3201 1.2651 'International Tables Vol C Tables 4.2.6.8 and 6.1.1.4'
H H 0.0000 0.0000 'International Tables Vol C Tables 4.2.6.8 and 6.1.1.4'
C C 0.0033 0.0016 'International Tables Vol C Tables 4.2.6.8 and 6.1.1.4'

loop_
_geom_angle_atom_site_label_1
_geom_angle_atom_site_label_2
_geom_angle_atom_site_label_3
_geom_angle
_geom_angle_site_symmetry_1
_geom_angle_site_symmetry_2
_geom_angle_site_symmetry_3
_geom_angle_publ_flag
N3 Cu N5 91.64(8) . . . yes
N3 Cu N11 94.17(7) . . . yes
N3 Cu N21 172.06(7) . . . yes
N1 Cu N3 94.04(6) 2_555 . . yes
N5 Cu N11 173.43(7) . . . yes
N5 Cu N21 93.81(7) . . . yes
N1 Cu N5 93.35(6) 2_555 . . yes
N11 Cu N21 80.72(6) . . . yes
N1 Cu N11 83.21(6) 2_555 . . yes
N1 Cu N21 91.40(6) 2_555 . . yes
C1 N1 C2 119.39(18) . . . yes
Cu N3 C2 155.16(18) . . . yes
C3 N4 C4 121.90(18) . . . yes
Cu N4 C3 119.51(12) 2_655 . . yes
Cu N4 C4 111.88(12) 2_655 . . yes
Cu N5 C3 172.96(18) . . . yes
Cu N11 C13 114.78(12) . . . yes
Cu N11 C15 136.62(12) . . . yes
C13 N11 C15 107.77(15) . . . yes
C13 N12 C14 108.54(16) . . . yes
Cu N21 C23 114.60(12) . . . yes
Cu N21 C25 136.85(12) . . . yes
C23 N21 C25 107.72(15) . . . yes
C23 N22 C24 108.33(16) . . . yes
C14 N12 H12 124.3(18) . . . no
C13 N12 H12 126.0(19) . . . no
C24 N22 H22 126.8(15) . . . no
C23 N22 H22 124.7(15) . . . no
N1 C1 N2 173.8(2) . . . yes
N1 C2 N3 174.6(2) . . . yes
N4 C3 N5 173.0(2) . . . yes
N4 C4 N6 172.2(2) . . . yes
N11 C13 C23 114.60(15) . . . yes
N12 C13 C23 128.61(17) . . . yes
N11 C13 N12 116.79(18) . . . yes
N12 C14 C15 102.42(16) . . . yes
N11 C15 C14 104.39(16) . . . yes
N21 C23 N22 116.82(17) . . . yes
N22 C23 C13 128.07(16) . . . yes
N21 C23 C13 115.08(15) . . . yes
N22 C24 C25 102.35(16) . . . yes
N21 C25 C24 104.33(16) . . . yes
N12 C14 H14A 109.7(13) . . . no
N12 C14 H14B 109.8(11) . . . no
C15 C14 H14A 112.2(14) . . . no
C15 C14 H14B 111.2(11) . . . no
H14A C14 H14B 111.1(16) . . . no
N11 C15 H15A 107.5(13) . . . no
N11 C15 H15B 111.6(13) . . . no
C14 C15 H15A 112.5(14) . . . no
C14 C15 H15B 111.8(13) . . . no
H15A C15 H15B 109.0(19) . . . no
N22 C24 H24A 109.4(13) . . . no
N22 C24 H24B 112.7(12) . . . no
C25 C24 H24A 112.5(13) . . . no
C25 C24 H24B 110.1(12) . . . no
H24A C24 H24B 109.6(18) . . . no
N21 C25 H25A 110.4(14) . . . no
N21 C25 H25B 110.7(13) . . . no
C24 C25 H25A 109.2(13) . . . no
C24 C25 H25B 113.6(14) . . . no
H25A C25 H25B 108.5(19) . . . no

loop_
_geom_bond_atom_site_label_1
_geom_bond_atom_site_label_2
_geom_bond_distance
_geom_bond_site_symmetry_1
_geom_bond_site_symmetry_2
_geom_bond_publ_flag
Cu N3 1.9605(19) . . yes
Cu N5 1.9643(17) . . yes
Cu N11 1.9843(15) . . yes
Cu N21 1.9807(15) . . yes
Cu N1 2.5698(17) . 2_555 yes
N1 C1 1.321(2) . . yes
N1 C2 1.295(2) . . yes
N2 C1 1.149(3) . . yes
N3 C2 1.154(3) . . yes
N4 C3 1.304(3) . . yes
N4 C4 1.310(2) . . yes
N5 C3 1.147(3) . . yes
N6 C4 1.156(2) . . yes
N11 C13 1.293(2) . . yes
N11 C15 1.475(3) . . yes
N12 C13 1.326(2) . . yes
N12 C14 1.470(3) . . yes
N21 C23 1.294(2) . . yes
N21 C25 1.473(3) . . yes
N22 C23 1.329(3) . . yes
N22 C24 1.470(3) . . yes
N12 H12 0.80(3) . . no
N22 H22 0.83(2) . . no
C13 C23 1.479(3) . . no
C14 C15 1.547(3) . . no
C24 C25 1.550(3) . . no
C14 H14A 0.93(2) . . no
C14 H14B 1.00(2) . . no
C15 H15A 0.92(2) . . no
C15 H15B 0.99(2) . . no
C24 H24A 0.98(2) . . no
C24 H24B 0.98(2) . . no
C25 H25A 0.94(2) . . no
C25 H25B 0.95(2) . . no

loop_
_geom_contact_atom_site_label_1
_geom_contact_atom_site_label_2
_geom_contact_distance
_geom_contact_site_symmetry_1
_geom_contact_site_symmetry_2
_geom_contact_publ_flag
Cu N12 4.0375(19) . . no
Cu N22 4.0368(19) . . no
Cu N4 2.6982(17) . 2_645 no
Cu C3 3.5284(18) . 2_645 no
Cu C4 3.4103(18) . 2_645 no
N1 Cu 2.5698(17) . 2_545 no
N1 N11 3.055(2) . 2_545 no
N1 N21 3.283(2) . 2_545 no
N2 C13 3.280(3) . 2_545 no
N2 C14 3.411(3) . 2_555 no
N2 C15 3.396(3) . 2_555 no
N2 C23 3.446(2) . 2_545 no
N2 N12 2.974(2) . 4_544 no
N2 C14 3.174(3) . 4_544 no
N6 C24 3.275(3) . 2_645 no
N6 N22 2.923(2) . 4_554 no
N6 C13 3.443(2) . 2_655 no
N6 C23 3.237(3) . 2_655 no
N12 N2 2.974(2) . 4_545 no
N12 N22 3.129(3) . . no
N12 Cu 4.0375(19) . . no
N21 N4 3.049(2) . 2_645 no
N21 C4 3.173(2) . 2_645 no
N22 N12 3.129(3) . . no
N22 Cu 4.0368(19) . . no
N22 N6 2.923(2) . 4_555 no
N2 H24B 2.77(2) . 2_645 no
N2 H12 2.43(3) . 4_544 no
N6 H14A 2.82(2) . 2_555 no
N6 H24A 2.84(2) . 2_645 no
N6 H12 2.73(3) . 4_554 no
N6 H22 2.09(2) . 4_554 no
C1 C4 3.436(3) . 1_545 no
C1 Cu 3.3255(18) . 2_545 no
C1 N11 3.179(2) . 2_545 no
C1 N21 3.380(2) . 2_545 no
C1 C13 3.262(3) . 2_545 no
C1 C15 3.520(3) . 2_555 no
C1 C23 3.430(2) . 2_545 no
C2 Cu 3.4589(18) . 2_545 no
C4 C25 3.553(3) . 2_645 no
C4 C13 3.478(2) . 2_655 no
C4 C1 3.436(3) . 1_565 no
C4 C23 3.260(3) . 2_655 no
C4 C24 3.543(3) . 2_645 no
C13 N6 3.443(2) . 2_645 no
C13 C1 3.262(3) . 2_555 no
C13 N2 3.280(3) . 2_555 no
C13 C4 3.478(2) . 2_645 no
C14 N2 3.174(3) . 4_545 no
C14 N2 3.411(3) . 2_545 no
C15 N2 3.396(3) . 2_545 no
C15 C1 3.520(3) . 2_545 no
C23 N6 3.237(3) . 2_645 no
C23 C4 3.260(3) . 2_645 no
C23 N2 3.446(2) . 2_555 no
C23 C1 3.430(2) . 2_555 no
C24 N6 3.275(3) . 2_655 no
C24 C24 3.316(3) . 3_666 no
C24 C4 3.543(3) . 2_655 no
C25 C4 3.553(3) . 2_655 no
C1 H25B 2.99(2) . 2_645 no
C1 H15B 2.92(2) . 2_555 no
C4 H15A 2.98(2) . 2_555 no
C14 H14B 3.080(19) . 3_546 no
C14 H24A 3.05(2) . 1_545 no
C24 H24A 2.90(2) . 3_666 no
C25 H15B 2.98(2) . 1_565 no
H12 N2 2.43(3) . 4_545 no
H12 N6 2.73(3) . 4_555 no
H14A N6 2.82(2) . 2_545 no
H14A H14B 2.58(3) . 3_546 no
H14B H24A 2.52(3) . 1_545 no
H14B C14 3.080(19) . 3_546 no
H14B H14A 2.58(3) . 3_546 no
H15A C4 2.98(2) . 2_545 no
H15B C25 2.98(2) . 1_545 no
H15B H25A 2.39(3) . 1_545 no
H15B C1 2.92(2) . 2_545 no
H22 H24A 2.55(3) . 3_666 no
H22 N6 2.09(2) . 4_555 no
H24A C14 3.05(2) . 1_565 no
H24A H14B 2.52(3) . 1_565 no
H24A N6 2.84(2) . 2_655 no
H24A C24 2.90(2) . 3_666 no
H24A H22 2.55(3) . 3_666 no
H24B N2 2.77(2) . 2_655 no
H25A H15B 2.39(3) . 1_565 no
H25B C1 2.99(2) . 2_655 no

loop_
_geom_hbond_atom_site_label_D
_geom_hbond_atom_site_label_H
_geom_hbond_atom_site_label_A
_geom_hbond_distance_DH
_geom_hbond_distance_HA
_geom_hbond_distance_DA
_geom_hbond_angle_DHA
_geom_hbond_site_symmetry_A
_geom_hbond_publ_flag
N12 H12 N2 0.80(3) 2.43(3) 2.974(2) 126(2) 4_545 yes
N22 H22 N6 0.83(2) 2.09(2) 2.923(2) 174(2) 4_555 yes

loop_
_geom_torsion_atom_site_label_1
_geom_torsion_atom_site_label_2
_geom_torsion_atom_site_label_3
_geom_torsion_atom_site_label_4
_geom_torsion
_geom_torsion_site_symmetry_1
_geom_torsion_site_symmetry_2
_geom_torsion_site_symmetry_3
_geom_torsion_site_symmetry_4
_geom_torsion_publ_flag
N5 Cu N3 C2 -40.6(4) . . . . no
N11 Cu N3 C2 136.3(4) . . . . no
N1 Cu N3 C2 52.8(4) 2_555 . . . no
N3 Cu N11 C13 176.20(13) . . . . no
N3 Cu N11 C15 -15.85(19) . . . . no
N21 Cu N11 C13 2.33(12) . . . . no
N21 Cu N11 C15 170.27(19) . . . . no
N1 Cu N11 C13 -90.21(13) 2_555 . . . no
N1 Cu N11 C15 77.73(18) 2_555 . . . no
N5 Cu N21 C23 177.10(13) . . . . no
N5 Cu N21 C25 -14.94(19) . . . . no
N11 Cu N21 C23 0.76(12) . . . . no
N11 Cu N21 C25 168.72(19) . . . . no
N1 Cu N21 C23 83.64(13) 2_555 . . . no
N1 Cu N21 C25 -108.39(18) 2_555 . . . no
N3 Cu N1 C1 137.66(15) . . 2_555 2_555 no
N3 Cu N1 C2 -63.61(18) . . 2_555 2_555 no
N5 Cu N1 C1 -130.45(15) . . 2_555 2_555 no
N5 Cu N1 C2 28.28(18) . . 2_555 2_555 no
N11 Cu N1 C1 43.93(15) . . 2_555 2_555 no
N11 Cu N1 C2 -157.34(18) . . 2_555 2_555 no
N21 Cu N1 C1 -36.55(15) . . 2_555 2_555 no
N21 Cu N1 C2 122.17(17) . . 2_555 2_555 no
Cu N11 C13 N12 174.78(13) . . . . no
Cu N11 C13 C23 -4.64(19) . . . . no
C15 N11 C13 N12 3.4(2) . . . . no
C15 N11 C13 C23 -175.98(15) . . . . no
Cu N11 C15 C14 -171.24(14) . . . . no
C13 N11 C15 C14 -2.7(2) . . . . no
C14 N12 C13 N11 -2.6(2) . . . . no
C14 N12 C13 C23 176.75(18) . . . . no
C13 N12 C14 C15 0.5(2) . . . . no
Cu N21 C23 N22 174.84(13) . . . . no
Cu N21 C23 C13 -3.34(19) . . . . no
C25 N21 C23 N22 3.4(2) . . . . no
C25 N21 C23 C13 -174.73(15) . . . . no
Cu N21 C25 C24 -174.64(14) . . . . no
C23 N21 C25 C24 -6.1(2) . . . . no
C24 N22 C23 N21 1.1(2) . . . . no
C24 N22 C23 C13 178.98(18) . . . . no
C23 N22 C24 C25 -4.8(2) . . . . no
N11 C13 C23 N21 5.4(2) . . . . no
N11 C13 C23 N22 -172.58(18) . . . . no
N12 C13 C23 N21 -173.99(18) . . . . no
N12 C13 C23 N22 8.1(3) . . . . no
N12 C14 C15 N11 1.3(2) . . . . no
N22 C24 C25 N21 6.4(2) . . . . no
